data_2217962
loop_
_publ_author_name
'Han, Zhen-Quan'

_publ_section_title
;
 Bis(2-ethoxy-6-formylphenolato-\k^2^<i>O</i>^1^,<i>O</i>^6^)nickel(II)
;
_journal_coeditor_code LH2604
_journal_issue 4
_journal_name_full 'Acta Crystallographica Section E'
_journal_page_first m592
_journal_paper_doi 10.1107/S160053680800809X
_journal_volume 64
_journal_year 2008
_chemical_formula_iupac '[Ni (C9 H9 O3)2]'
_chemical_formula_moiety 'C18 H18 Ni O6'
_chemical_formula_sum 'C18 H18 Ni O6'
_chemical_formula_weight 389.03
_chemical_name_systematic
;
Bis(2-ethoxy-6-formylphenolato-\k^2^<i>O</i>^1^,<i>O</i>^6^)nickel(II)
;
_space_group_IT_number 2
_symmetry_cell_setting triclinic
_symmetry_space_group_name_Hall '-P 1'
_symmetry_space_group_name_H-M 'P -1'
_atom_sites_solution_hydrogens geom
_atom_sites_solution_primary direct
_atom_sites_solution_secondary difmap
_audit_creation_method SHELXL-97
_cell_angle_alpha 111.175(2)
_cell_angle_beta 97.377(2)
_cell_angle_gamma 102.431(3)
_cell_formula_units_Z 2
_cell_length_a 8.448(2)
_cell_length_b 10.123(2)
_cell_length_c 11.919(3)
_cell_measurement_reflns_used 2386
_cell_measurement_temperature 298(2)
_cell_measurement_theta_max 27.9
_cell_measurement_theta_min 2.2
_cell_volume 904.1(4)
_computing_cell_refinement 'SAINT (Bruker, 1998)'
_computing_data_collection 'SMART (Bruker, 1998)'
_computing_data_reduction 'SAINT (Bruker, 1998)'
_computing_molecular_graphics 'SHELXTL (Sheldrick, 2008)'
_computing_publication_material 'SHELXTL (Sheldrick, 2008)'
_computing_structure_refinement 'SHELXL97 (Sheldrick, 2008)'
_computing_structure_solution 'SHELXS97 (Sheldrick, 2008)'
_diffrn_ambient_temperature 298(2)
_diffrn_measured_fraction_theta_full 0.983
_diffrn_measured_fraction_theta_max 0.963
_diffrn_measurement_device_type 'Bruker SMART CCD area-detector'
_diffrn_measurement_method '\w scans'
_diffrn_radiation_monochromator graphite
_diffrn_radiation_source 'fine-focus sealed tube'
_diffrn_radiation_type MoK\a
_diffrn_radiation_wavelength 0.71073
_diffrn_reflns_av_R_equivalents 0.0131
_diffrn_reflns_av_sigmaI/netI 0.0298
_diffrn_reflns_limit_h_max 8
_diffrn_reflns_limit_h_min -10
_diffrn_reflns_limit_k_max 13
_diffrn_reflns_limit_k_min -13
_diffrn_reflns_limit_l_max 15
_diffrn_reflns_limit_l_min -11
_diffrn_reflns_number 5465
_diffrn_reflns_theta_full 27.49
_diffrn_reflns_theta_max 27.49
_diffrn_reflns_theta_min 2.25
_exptl_absorpt_coefficient_mu 1.102
_exptl_absorpt_correction_T_max 0.7333
_exptl_absorpt_correction_T_min 0.7193
_exptl_absorpt_correction_type multi-scan
_exptl_absorpt_process_details '(SADABS; Sheldrick, 1996)'
_exptl_crystal_colour red
_exptl_crystal_density_diffrn 1.429
_exptl_crystal_density_method 'not measured'
_exptl_crystal_description block
_exptl_crystal_F_000 404
_exptl_crystal_size_max 0.32
_exptl_crystal_size_mid 0.32
_exptl_crystal_size_min 0.30
_refine_diff_density_max 0.650
_refine_diff_density_min -0.662
_refine_ls_extinction_method none
_refine_ls_goodness_of_fit_ref 1.023
_refine_ls_hydrogen_treatment constr
_refine_ls_matrix_type full
_refine_ls_number_parameters 231
_refine_ls_number_reflns 3993
_refine_ls_number_restraints 0
_refine_ls_restrained_S_all 1.023
_refine_ls_R_factor_all 0.0533
_refine_ls_R_factor_gt 0.0410
_refine_ls_shift/su_max 0.000
_refine_ls_shift/su_mean 0.000
_refine_ls_structure_factor_coef Fsqd
_refine_ls_weighting_details 'calc w=1/[\s^2^(Fo^2^)+(0.0596P)^2^+0.6720P] where P=(Fo^2^+2Fc^2^)/3'
_refine_ls_weighting_scheme calc
_refine_ls_wR_factor_gt 0.1049
_refine_ls_wR_factor_ref 0.1157
_reflns_number_gt 3187
_reflns_number_total 3993
_reflns_threshold_expression I>2\s(I)
_cod_data_source_file lh2604.cif
_cod_data_source_block I
_cod_depositor_comments
;
The following automatic conversions were performed:

'_symmetry_cell_setting' value 'Triclinic' changed to 'triclinic'
according to /home/saulius/struct/CIF-dictionaries/cif_core.dic
dictionary named 'cif_core.dic' version 2.4.1 from 2010-06-29.

Automatic conversion script
Id: cif_fix_values 1715 2011-07-08 13:25:40Z adriana 
;
_cod_database_code 2217962
_cod_database_fobs_code 2217962

loop_
_symmetry_equiv_pos_as_xyz
'x, y, z'
'-x, -y, -z'

loop_
_atom_site_type_symbol
_atom_site_label
_atom_site_fract_x
_atom_site_fract_y
_atom_site_fract_z
_atom_site_U_iso_or_equiv
_atom_site_adp_type
_atom_site_calc_flag
_atom_site_refinement_flags
_atom_site_occupancy
. . . . . . . . . .

loop_
_cod_entry_issue_id
_cod_entry_issue_origin
_cod_entry_issue_severity
_cod_entry_issue_description
_cod_entry_issue_author
_cod_entry_issue_date
1 original retraction
;
    This file does not describe any real compound and was retracted by
    the authors. The previously deposited coordinates can be reviewed
    in older revisions of this file or in the COD Subversion
    repository, svn://www.crystallography.net/cod/retracted/.

    The precise reasons for the retraction and other circumstances are
    extensively discussed in the Acta Cryst. E editorial:

    William T. A. Harrison, Jim Simpson and Matthias Weil, Acta
    Cryst. E 66 (2010) e1--e2

    http://journals.iucr.org/e/issues/2010/01/00/me0406/index.html
    http://journals.iucr.org/e/issues/2010/01/00/me0406/me0406.pdf
    doi:10.1107/S1600536809051757
    (http://dx.doi.org/10.1107/S1600536809051757)
;
'Saulius Gra\<zulis' 2010-03-20
